data_7008100
loop_
_publ_author_name
'Barfod, Rasmus'
'Eriksen, Jette'
'Golding, Bernard T.'
'Hammersh\/oi, Anders'
'Jacobsen, Thomas Amos'
'Langkilde, Annette'
'Larsen, Sine'
'M\/onsted, Ole'
'Sargeson, Alan M.'
'S\/orensen, Henning Osholm'

_publ_section_title
;
 Facile cobalt(III) template synthesis of novel branched hexadentate
 polyamine monocarboxylates.
;
_journal_issue 3
_journal_name_full 'Dalton transactions (Cambridge, England : 2003)'
_journal_page_first 491
_journal_page_last 500
_journal_paper_doi 10.1039/b416994h
_journal_year 2005
_chemical_compound_source 'Local laboratory'
_chemical_formula_moiety 'C10 H24 Co N5 O2 2+, Cl4 Zn 2-'
_chemical_formula_sum 'C10 H24 Cl4 Co N5 O2 Zn'
_chemical_formula_weight 512.450
_chemical_name_common 'p-(Co(tren-engly)) ZnCl4'
_space_group_IT_number 33
_symmetry_cell_setting orthorhombic
_symmetry_space_group_name_Hall 'P 2c -2n'
_symmetry_space_group_name_H-M 'P n a 21'
_atom_sites_solution_hydrogens geom
_atom_sites_solution_primary direct
_atom_sites_solution_secondary difmap
_audit_creation_method maXus
_cell_angle_alpha 90.00
_cell_angle_beta 90.00
_cell_angle_gamma 90.00
_cell_formula_units_Z 4
_cell_length_a 18.0055(7)
_cell_length_b 11.8078(7)
_cell_length_c 8.6392(3)
_cell_measurement_reflns_used 3599
_cell_measurement_temperature 122.4(5)
_cell_measurement_theta_max 20.362
_cell_measurement_theta_min 0.626
_cell_volume 1836.74(14)
_computing_data_collection KappaCCD
_computing_data_reduction 'EvalCCD (Duisenberg, 1998)'
_computing_structure_refinement 'SHELXL-97 (Sheldrick, 1997)'
_computing_structure_solution 'SIR92 (Altomare et al., 1994)'
_diffrn_measured_fraction_theta_full .997
_diffrn_measured_fraction_theta_max .997
_diffrn_measurement_device KappaCCD
_diffrn_measurement_method CCD
_diffrn_orient_matrix_type X=UH
_diffrn_orient_matrix_UB_11 0.00805
_diffrn_orient_matrix_UB_12 -0.09164
_diffrn_orient_matrix_UB_13 0.07029
_diffrn_orient_matrix_UB_21 0.08415
_diffrn_orient_matrix_UB_22 0.00000
_diffrn_orient_matrix_UB_23 -0.00964
_diffrn_orient_matrix_UB_31 0.00500
_diffrn_orient_matrix_UB_32 0.03394
_diffrn_orient_matrix_UB_33 0.04368
_diffrn_radiation_monochromator 'horizonally mounted graphite crystal'
_diffrn_radiation_source 'fine-focus sealed tube'
_diffrn_radiation_type ' MoK\a'
_diffrn_radiation_wavelength_id all
_diffrn_reflns_av_R_equivalents 0.034
_diffrn_reflns_limit_h_max 32
_diffrn_reflns_limit_h_min -32
_diffrn_reflns_limit_k_max 21
_diffrn_reflns_limit_k_min -21
_diffrn_reflns_limit_l_max 12
_diffrn_reflns_limit_l_min -15
_diffrn_reflns_number 55837
_diffrn_reflns_theta_full 39.99
_diffrn_reflns_theta_max 40.00
_exptl_absorpt_coefficient_mu 2.804
_exptl_absorpt_correction_T_max 0.561
_exptl_absorpt_correction_T_min 0.421
_exptl_absorpt_correction_type integration
_exptl_absorpt_process_details
;
Gaussian integration (Coppens, 1970)
;
_exptl_crystal_colour red
_exptl_crystal_density_diffrn 1.853
_exptl_crystal_density_method 'not measured'
_exptl_crystal_description Cube
_exptl_crystal_F_000 1040
_exptl_crystal_size_max 0.39
_exptl_crystal_size_mid 0.31
_exptl_crystal_size_min 0.25
_refine_diff_density_max .963
_refine_diff_density_min -.846
_refine_diff_density_rms .094
_refine_ls_abs_structure_details 'Flack H D (1983), Acta Cryst. A39, 876-881'
_refine_ls_abs_structure_Flack 0.014(5)
_refine_ls_extinction_method none
_refine_ls_goodness_of_fit_ref 1.191
_refine_ls_hydrogen_treatment refxyz
_refine_ls_matrix_type full
_refine_ls_number_parameters 208
_refine_ls_number_reflns 10073
_refine_ls_number_restraints 1
_refine_ls_restrained_S_all 1.190
_refine_ls_R_factor_all 0.0242
_refine_ls_R_factor_gt 0.0225
_refine_ls_shift/su_max 0.002
_refine_ls_shift/su_mean 0.000
_refine_ls_structure_factor_coef Fsqd
_refine_ls_weighting_details 'calc w=1/[\s^2^(Fo^2^)+(0.0308P)^2^+0.8862P] where P=(Fo^2^+2Fc^2^)/3'
_refine_ls_weighting_scheme calc
_refine_ls_wR_factor_gt 0.0602
_refine_ls_wR_factor_ref 0.0645
_reflns_number_gt 9859
_reflns_number_total 10073
_reflns_threshold_expression >2sigma(I)
_cod_data_source_file b416994h.txt
_cod_data_source_block p-6
_cod_depositor_comments
;
The following automatic conversions were performed:
'_symmetry_cell_setting' value 'Orthorhombic' changed to 'orthorhombic'
according to '/home/saulius/struct/CIF-dictionaries/cif_core.dic'
dictionary named 'cif_core.dic' version 2.4.1 from 2010-06-29.

Automatic conversion script
Id: cif_fix_enum 1527 2010-12-29 10:47:43Z saulius 
;
_cod_original_cell_volume 1836.74(16)
_cod_original_sg_symbol_Hall 'P 2c -2n      '
_cod_original_sg_symbol_H-M 'P n a 21      '
_cod_original_formula_sum 'C10 H24 Cl4 Co N5 O2 Zn '
_cod_database_code 7008100

loop_
_symmetry_equiv_pos_as_xyz
+X,+Y,+Z
'-X,-Y,+Z+ 1/2'
'-X+ 1/2,+Y+ 1/2,+Z+ 1/2'
'+X+ 1/2,-Y+ 1/2,+Z'

loop_
_atom_site_label
_atom_site_type_symbol
_atom_site_fract_x
_atom_site_fract_y
_atom_site_fract_z
_atom_site_U_iso_or_equiv
_atom_site_adp_type
_atom_site_occupancy
_atom_site_symmetry_multiplicity
_atom_site_calc_flag
_atom_site_refinement_flags
_atom_site_disorder_assembly
_atom_site_disorder_group
Co1 Co 0.109761(8) 0.222835(12) 0.196317(19) 0.00826(2) Uani 1 1 d . . .
O1 O 0.07459(5) 0.12658(8) 0.35690(11) 0.01127(12) Uani 1 1 d . . .
O2 O 0.06696(6) 0.11870(9) 0.61418(12) 0.01727(16) Uani 1 1 d . . .
N1 N 0.18988(6) 0.25917(9) 0.34486(13) 0.01330(16) Uani 1 1 d . . .
H11 H 0.2031 0.3377 0.3390 0.016 Uiso 1 1 d R . .
N2 N 0.17189(6) 0.09876(9) 0.12422(14) 0.01448(16) Uani 1 1 d . . .
H12 H 0.1964 0.1180 0.0290 0.017 Uiso 1 1 d R . .
N3 N 0.03566(5) 0.17002(9) 0.04971(12) 0.01068(14) Uani 1 1 d . . .
N4 N 0.02942(6) 0.32638(9) 0.26227(13) 0.01264(15) Uani 1 1 d . . .
H14A H 0.0375 0.3492 0.3675 0.015 Uiso 1 1 d R . .
H14B H 0.0292 0.3920 0.1967 0.015 Uiso 1 1 d R . .
N5 N 0.14369(6) 0.32675(9) 0.03473(13) 0.01277(15) Uani 1 1 d . . .
H15A H 0.1324 0.4032 0.0644 0.015 Uiso 1 1 d R . .
H15B H 0.1964 0.3189 0.0217 0.015 Uiso 1 1 d R . .
C1 C 0.09665(6) 0.15312(9) 0.49599(14) 0.01132(15) Uani 1 1 d . . .
C2 C 0.16271(7) 0.23273(11) 0.50280(15) 0.01439(18) Uani 1 1 d . . .
H2A H 0.1485 0.3020 0.5529 0.017 Uiso 1 1 d R . .
H2B H 0.2021 0.1975 0.5602 0.017 Uiso 1 1 d R . .
C3 C 0.25580(7) 0.18992(13) 0.2994(2) 0.0195(2) Uani 1 1 d . . .
H3A H 0.2884 0.1806 0.3864 0.023 Uiso 1 1 d R . .
H3B H 0.2821 0.2264 0.2166 0.023 Uiso 1 1 d R . .
C4 C 0.22841(8) 0.07482(13) 0.24537(19) 0.0190(2) Uani 1 1 d . . .
H4A H 0.2694 0.0324 0.2044 0.023 Uiso 1 1 d R . .
H4B H 0.2073 0.0347 0.3314 0.023 Uiso 1 1 d R . .
C5 C 0.11891(9) 0.00585(11) 0.08660(17) 0.0172(2) Uani 1 1 d . . .
H5A H 0.1448 -0.0545 0.0351 0.021 Uiso 1 1 d R . .
H5B H 0.0971 -0.0225 0.1805 0.021 Uiso 1 1 d R . .
C6 C 0.06053(8) 0.05827(11) -0.01773(15) 0.01532(18) Uani 1 1 d . . .
H6A H 0.0187 0.0083 -0.0258 0.018 Uiso 1 1 d R . .
H6B H 0.0813 0.0707 -0.1186 0.018 Uiso 1 1 d R . .
C7 C -0.03516(6) 0.16025(11) 0.13819(15) 0.01425(18) Uani 1 1 d . . .
H7A H -0.0764 0.1585 0.0678 0.017 Uiso 1 1 d R . .
H7B H -0.0345 0.0918 0.1982 0.017 Uiso 1 1 d R . .
C8 C -0.04284(7) 0.26283(11) 0.24735(17) 0.01528(18) Uani 1 1 d . . .
H8A H -0.0579 0.2360 0.3476 0.018 Uiso 1 1 d R . .
H8B H -0.0803 0.3122 0.2065 0.018 Uiso 1 1 d R . .
C9 C 0.02839(7) 0.25729(11) -0.07528(14) 0.01339(17) Uani 1 1 d . . .
H9A H 0.0059 0.2236 -0.1649 0.016 Uiso 1 1 d R . .
H9B H -0.0021 0.3184 -0.0390 0.016 Uiso 1 1 d R . .
C10 C 0.10556(7) 0.29967(11) -0.11398(15) 0.01441(18) Uani 1 1 d . . .
H10A H 0.1026 0.3667 -0.1766 0.017 Uiso 1 1 d R . .
H10B H 0.1331 0.2425 -0.1683 0.017 Uiso 1 1 d R . .
Zn1 Zn 0.162019(8) 0.600287(13) 0.30131(2) 0.01387(3) Uani 1 1 d . . .
Cl1 Cl 0.266944(17) 0.49853(3) 0.24777(5) 0.01924(5) Uani 1 1 d . . .
Cl2 Cl 0.107322(18) 0.51316(3) 0.50767(4) 0.01707(5) Uani 1 1 d . . .
Cl3 Cl 0.08398(2) 0.58916(3) 0.09623(5) 0.01992(6) Uani 1 1 d . . .
Cl4 Cl 0.19588(2) 0.77818(3) 0.36476(5) 0.02042(6) Uani 1 1 d . . .

loop_
_atom_site_aniso_label
_atom_site_aniso_U_11
_atom_site_aniso_U_22
_atom_site_aniso_U_33
_atom_site_aniso_U_23
_atom_site_aniso_U_13
_atom_site_aniso_U_12
Co1 0.00916(5) 0.00904(5) 0.00659(5) 0.00098(4) 0.00026(4) -0.00069(4)
O1 0.0143(3) 0.0119(3) 0.0076(3) 0.0008(2) 0.0003(2) -0.0026(2)
O2 0.0232(4) 0.0202(4) 0.0085(3) 0.0015(3) 0.0022(3) -0.0055(3)
N1 0.0134(4) 0.0145(4) 0.0120(4) 0.0044(3) -0.0022(3) -0.0038(3)
N2 0.0154(4) 0.0157(4) 0.0123(4) 0.0015(3) 0.0032(3) 0.0032(3)
N3 0.0122(3) 0.0122(3) 0.0077(3) -0.0006(3) 0.0010(3) -0.0013(3)
N4 0.0156(4) 0.0118(3) 0.0105(4) -0.0011(3) 0.0001(3) 0.0009(3)
N5 0.0144(3) 0.0139(4) 0.0099(4) 0.0017(3) 0.0008(3) -0.0019(3)
C1 0.0144(4) 0.0107(4) 0.0089(4) 0.0012(3) -0.0001(3) -0.0006(3)
C2 0.0178(4) 0.0152(4) 0.0101(4) 0.0024(4) -0.0038(3) -0.0046(3)
C3 0.0110(4) 0.0275(6) 0.0200(5) 0.0069(5) -0.0009(4) -0.0003(4)
C4 0.0161(4) 0.0221(5) 0.0187(5) 0.0053(5) 0.0020(4) 0.0082(4)
C5 0.0266(6) 0.0117(4) 0.0132(5) -0.0008(4) 0.0030(4) 0.0023(4)
C6 0.0212(5) 0.0136(4) 0.0111(4) -0.0035(3) 0.0023(4) -0.0025(4)
C7 0.0114(4) 0.0200(5) 0.0113(4) -0.0011(4) 0.0007(3) -0.0041(3)
C8 0.0125(4) 0.0193(5) 0.0141(5) -0.0004(4) 0.0030(3) 0.0016(3)
C9 0.0151(4) 0.0165(4) 0.0086(4) 0.0013(3) -0.0016(3) -0.0003(3)
C10 0.0183(4) 0.0166(4) 0.0083(4) 0.0022(4) 0.0011(3) -0.0020(4)
Zn1 0.01353(5) 0.01352(5) 0.01456(6) 0.00007(5) -0.00260(5) -0.00295(4)
Cl1 0.01367(10) 0.01655(11) 0.02750(15) 0.00339(11) 0.00228(10) -0.00183(9)
Cl2 0.01999(12) 0.01493(11) 0.01629(13) 0.00101(10) 0.00065(9) -0.00203(9)
Cl3 0.02347(13) 0.01766(11) 0.01863(14) 0.00126(10) -0.00919(11) -0.00177(10)
Cl4 0.01955(12) 0.01488(11) 0.02683(16) -0.00333(11) -0.00300(11) -0.00500(9)

loop_
_atom_type_symbol
_atom_type_description
_atom_type_scat_dispersion_real
_atom_type_scat_dispersion_imag
_atom_type_scat_source
C C .0033 .0016 'International Tables Vol C Tables 4.2.6.8 and 6.1.1.4'
H H .0000 .0000 'International Tables Vol C Tables 4.2.6.8 and 6.1.1.4'
Cl Cl .1484 .1585 'International Tables Vol C Tables 4.2.6.8 and 6.1.1.4'
Co Co .3494 .9721 'International Tables Vol C Tables 4.2.6.8 and 6.1.1.4'
N N .0061 .0033 'International Tables Vol C Tables 4.2.6.8 and 6.1.1.4'
O O .0106 .0060 'International Tables Vol C Tables 4.2.6.8 and 6.1.1.4'
Zn Zn .2839 1.4301 'International Tables Vol C Tables 4.2.6.8 and 6.1.1.4'

loop_
_diffrn_radiation_wavelength
0.71073

loop_
_exptl_crystal_face_index_h
_exptl_crystal_face_index_k
_exptl_crystal_face_index_l
_exptl_crystal_face_perp_dist
0 1 -1 0.180
-1 0 2 0.170
0 1 1 0.120
1 -1 0 0.160
-1 1 0 0.190
-1 -1 0 0.190
1 1 0 0.190
0 -1 1 0.090
0 -1 -1 0.200
0 0 -1 0.140
1 0 2 0.170

loop_
_geom_angle_atom_site_label_1
_geom_angle_atom_site_label_2
_geom_angle_atom_site_label_3
_geom_angle
_geom_angle_site_symmetry_1
_geom_angle_site_symmetry_3
_geom_angle_publ_flag
O1 Co1 N3 93.15(4) . . yes
O1 Co1 N2 88.57(4) . . yes
N3 Co1 N2 86.82(5) . . yes
O1 Co1 N5 177.74(4) . . yes
N3 Co1 N5 87.17(4) . . yes
N2 Co1 N5 93.69(5) . . yes
O1 Co1 N1 84.22(4) . . yes
N3 Co1 N1 173.55(5) . . yes
N2 Co1 N1 87.23(5) . . yes
N5 Co1 N1 95.69(4) . . yes
O1 Co1 N4 85.16(4) . . yes
N3 Co1 N4 83.33(4) . . yes
N2 Co1 N4 168.00(5) . . yes
N5 Co1 N4 92.65(5) . . yes
N1 Co1 N4 102.27(5) . . yes
C1 O1 Co1 115.28(7) . . yes
C2 N1 C3 112.88(11) . . yes
C2 N1 Co1 108.10(7) . . yes
C3 N1 Co1 106.87(9) . . yes
C2 N1 H11 109.5 . . yes
C3 N1 H11 108.6 . . yes
Co1 N1 H11 110.9 . . yes
C4 N2 C5 116.87(11) . . yes
C4 N2 Co1 108.14(9) . . yes
C5 N2 Co1 104.85(8) . . yes
C4 N2 H12 109.4 . . yes
C5 N2 H12 106.4 . . yes
Co1 N2 H12 111.1 . . yes
C7 N3 C9 110.36(10) . . yes
C7 N3 C6 112.56(10) . . yes
C9 N3 C6 110.41(10) . . yes
C7 N3 Co1 106.14(7) . . yes
C9 N3 Co1 108.01(7) . . yes
C6 N3 Co1 109.17(8) . . yes
C8 N4 Co1 107.40(7) . . yes
C8 N4 H14A 110.6 . . yes
Co1 N4 H14A 109.6 . . yes
C8 N4 H14B 110.4 . . yes
Co1 N4 H14B 109.4 . . yes
H14A N4 H14B 109.4 . . yes
C10 N5 Co1 109.66(8) . . yes
C10 N5 H15A 109.5 . . yes
Co1 N5 H15A 109.4 . . yes
C10 N5 H15B 109.5 . . yes
Co1 N5 H15B 109.4 . . yes
H15A N5 H15B 109.4 . . yes
O2 C1 O1 123.83(11) . . yes
O2 C1 C2 121.10(11) . . yes
O1 C1 C2 115.06(10) . . yes
N1 C2 C1 110.69(10) . . yes
N1 C2 H2A 108.9 . . yes
C1 C2 H2A 109.6 . . yes
N1 C2 H2B 108.8 . . yes
C1 C2 H2B 109.3 . . yes
H2A C2 H2B 109.5 . . yes
N1 C3 C4 108.21(10) . . yes
N1 C3 H3A 110.0 . . yes
C4 C3 H3A 109.7 . . yes
N1 C3 H3B 110.0 . . yes
C4 C3 H3B 109.4 . . yes
H3A C3 H3B 109.5 . . yes
N2 C4 C3 105.57(11) . . yes
N2 C4 H4A 111.5 . . yes
C3 C4 H4A 109.3 . . yes
N2 C4 H4B 111.5 . . yes
C3 C4 H4B 109.4 . . yes
H4A C4 H4B 109.5 . . yes
N2 C5 C6 105.84(10) . . yes
N2 C5 H5A 109.6 . . yes
C6 C5 H5A 111.4 . . yes
N2 C5 H5B 109.5 . . yes
C6 C5 H5B 111.2 . . yes
H5A C5 H5B 109.3 . . yes
N3 C6 C5 109.44(10) . . yes
N3 C6 H6A 109.4 . . yes
C5 C6 H6A 109.7 . . yes
N3 C6 H6B 109.4 . . yes
C5 C6 H6B 109.4 . . yes
H6A C6 H6B 109.5 . . yes
N3 C7 C8 109.24(10) . . yes
N3 C7 H7A 109.8 . . yes
C8 C7 H7A 109.6 . . yes
N3 C7 H7B 109.4 . . yes
C8 C7 H7B 109.4 . . yes
H7A C7 H7B 109.4 . . yes
N4 C8 C7 111.47(9) . . yes
N4 C8 H8A 109.3 . . yes
C7 C8 H8A 108.5 . . yes
N4 C8 H8B 109.6 . . yes
C7 C8 H8B 108.4 . . yes
H8A C8 H8B 109.6 . . yes
N3 C9 C10 107.83(10) . . yes
N3 C9 H9A 109.4 . . yes
C10 C9 H9A 110.3 . . yes
N3 C9 H9B 109.4 . . yes
C10 C9 H9B 110.5 . . yes
H9A C9 H9B 109.5 . . yes
N5 C10 C9 107.64(10) . . yes
N5 C10 H10A 109.5 . . yes
C9 C10 H10A 110.2 . . yes
N5 C10 H10B 109.5 . . yes
C9 C10 H10B 110.4 . . yes
H10A C10 H10B 109.5 . . yes
Cl4 Zn1 Cl3 114.325(15) . . yes
Cl4 Zn1 Cl2 110.292(16) . . yes
Cl3 Zn1 Cl2 108.493(15) . . yes
Cl4 Zn1 Cl1 108.380(14) . . yes
Cl3 Zn1 Cl1 108.899(16) . . yes
Cl2 Zn1 Cl1 106.128(14) . . yes

loop_
_geom_bond_atom_site_label_1
_geom_bond_atom_site_label_2
_geom_bond_distance
_geom_bond_site_symmetry_2
_geom_bond_publ_flag
Co1 O1 1.9019(9) . yes
Co1 N3 1.9425(10) . yes
Co1 N2 1.9457(11) . yes
Co1 N5 1.9564(11) . yes
Co1 N1 1.9779(11) . yes
Co1 N4 1.9779(10) . yes
O1 C1 1.3038(15) . yes
O2 C1 1.2222(15) . yes
N1 C2 1.4827(17) . yes
N1 C3 1.4939(18) . yes
N1 H11 0.9589 . yes
N2 C4 1.4870(19) . yes
N2 C5 1.4896(19) . yes
N2 H12 0.9609 . yes
N3 C7 1.4911(15) . yes
N3 C9 1.4983(16) . yes
N3 C6 1.5103(16) . yes
N4 C8 1.5075(16) . yes
N4 H14A 0.9591 . yes
N4 H14B 0.9604 . yes
N5 C10 1.4914(17) . yes
N5 H15A 0.9606 . yes
N5 H15B 0.9595 . yes
C1 C2 1.5172(16) . yes
C2 H2A 0.9600 . yes
C2 H2B 0.9600 . yes
C3 C4 1.519(2) . yes
C3 H3A 0.9600 . yes
C3 H3B 0.9600 . yes
C4 H4A 0.9601 . yes
C4 H4B 0.9599 . yes
C5 C6 1.517(2) . yes
C5 H5A 0.9609 . yes
C5 H5B 0.9610 . yes
C6 H6A 0.9601 . yes
C6 H6B 0.9595 . yes
C7 C8 1.5414(19) . yes
C7 H7A 0.9606 . yes
C7 H7B 0.9604 . yes
C8 H8A 0.9605 . yes
C8 H8B 0.9588 . yes
C9 C10 1.5144(18) . yes
C9 H9A 0.9603 . yes
C9 H9B 0.9592 . yes
C10 H10A 0.9597 . yes
C10 H10B 0.9604 . yes
Zn1 Cl4 2.2548(3) . yes
Zn1 Cl3 2.2651(4) . yes
Zn1 Cl2 2.2818(4) . yes
Zn1 Cl1 2.2863(4) . yes

loop_
_geom_torsion_atom_site_label_1
_geom_torsion_atom_site_label_2
_geom_torsion_atom_site_label_3
_geom_torsion_atom_site_label_4
_geom_torsion
_geom_torsion_site_symmetry_1
_geom_torsion_site_symmetry_2
_geom_torsion_site_symmetry_3
_geom_torsion_site_symmetry_4
_geom_torsion_publ_flag
N3 Co1 O1 C1 -163.12(9) . . . . yes
N2 Co1 O1 C1 110.15(9) . . . . yes
N5 Co1 O1 C1 -65.0(11) . . . . yes
N1 Co1 O1 C1 22.79(9) . . . . yes
N4 Co1 O1 C1 -80.09(9) . . . . yes
O1 Co1 N1 C2 -22.20(8) . . . . yes
N3 Co1 N1 C2 -88.4(4) . . . . yes
N2 Co1 N1 C2 -111.03(9) . . . . yes
N5 Co1 N1 C2 155.53(8) . . . . yes
N4 Co1 N1 C2 61.56(9) . . . . yes
O1 Co1 N1 C3 99.58(8) . . . . yes
N3 Co1 N1 C3 33.4(4) . . . . yes
N2 Co1 N1 C3 10.74(8) . . . . yes
N5 Co1 N1 C3 -82.69(9) . . . . yes
N4 Co1 N1 C3 -176.66(8) . . . . yes
O1 Co1 N2 C4 -65.68(9) . . . . yes
N3 Co1 N2 C4 -158.92(9) . . . . yes
N5 Co1 N2 C4 114.13(9) . . . . yes
N1 Co1 N2 C4 18.60(9) . . . . yes
N4 Co1 N2 C4 -124.1(2) . . . . yes
O1 Co1 N2 C5 59.68(9) . . . . yes
N3 Co1 N2 C5 -33.55(8) . . . . yes
N5 Co1 N2 C5 -120.51(9) . . . . yes
N1 Co1 N2 C5 143.96(9) . . . . yes
N4 Co1 N2 C5 1.2(3) . . . . yes
O1 Co1 N3 C7 41.33(8) . . . . yes
N2 Co1 N3 C7 129.72(8) . . . . yes
N5 Co1 N3 C7 -136.42(8) . . . . yes
N1 Co1 N3 C7 107.1(4) . . . . yes
N4 Co1 N3 C7 -43.42(8) . . . . yes
O1 Co1 N3 C9 159.69(8) . . . . yes
N2 Co1 N3 C9 -111.93(8) . . . . yes
N5 Co1 N3 C9 -18.07(8) . . . . yes
N1 Co1 N3 C9 -134.6(4) . . . . yes
N4 Co1 N3 C9 74.93(8) . . . . yes
O1 Co1 N3 C6 -80.23(8) . . . . yes
N2 Co1 N3 C6 8.16(8) . . . . yes
N5 Co1 N3 C6 102.01(8) . . . . yes
N1 Co1 N3 C6 -14.5(4) . . . . yes
N4 Co1 N3 C6 -164.98(8) . . . . yes
O1 Co1 N4 C8 -58.47(8) . . . . yes
N3 Co1 N4 C8 35.29(8) . . . . yes
N2 Co1 N4 C8 0.3(3) . . . . yes
N5 Co1 N4 C8 122.12(8) . . . . yes
N1 Co1 N4 C8 -141.47(8) . . . . yes
O1 Co1 N5 C10 -106.8(11) . . . . yes
N3 Co1 N5 C10 -8.55(8) . . . . yes
N2 Co1 N5 C10 78.07(9) . . . . yes
N1 Co1 N5 C10 165.65(8) . . . . yes
N4 Co1 N5 C10 -91.74(9) . . . . yes
Co1 O1 C1 O2 162.41(10) . . . . yes
Co1 O1 C1 C2 -16.84(13) . . . . yes
C3 N1 C2 C1 -99.08(12) . . . . yes
Co1 N1 C2 C1 18.91(12) . . . . yes
O2 C1 C2 N1 178.28(12) . . . . yes
O1 C1 C2 N1 -2.45(15) . . . . yes
C2 N1 C3 C4 81.18(14) . . . . yes
Co1 N1 C3 C4 -37.53(13) . . . . yes
C5 N2 C4 C3 -160.97(11) . . . . yes
Co1 N2 C4 C3 -43.06(12) . . . . yes
N1 C3 C4 N2 53.31(14) . . . . yes
C4 N2 C5 C6 170.67(11) . . . . yes
Co1 N2 C5 C6 50.98(11) . . . . yes
C7 N3 C6 C5 -98.51(12) . . . . yes
C9 N3 C6 C5 137.67(11) . . . . yes
Co1 N3 C6 C5 19.08(12) . . . . yes
N2 C5 C6 N3 -46.14(13) . . . . yes
C9 N3 C7 C8 -75.47(12) . . . . yes
C6 N3 C7 C8 160.68(10) . . . . yes
Co1 N3 C7 C8 41.31(11) . . . . yes
Co1 N4 C8 C7 -19.50(12) . . . . yes
N3 C7 C8 N4 -13.77(14) . . . . yes
C7 N3 C9 C10 156.26(10) . . . . yes
C6 N3 C9 C10 -78.67(12) . . . . yes
Co1 N3 C9 C10 40.63(11) . . . . yes
Co1 N5 C10 C9 32.93(12) . . . . yes
N3 C9 C10 N5 -48.06(13) . . . . yes
